data_7030879
loop_
_publ_author_name
'Mikata, Yuji'
'Kawata, Keiko'
'Takeuchi, Saaya'
'Nakanishi, Kaori'
'Konno, Hideo'
'Itami, Saori'
'Yasuda, Keiko'
'Tamotsu, Satoshi'
'Burdette, Shawn C.'

_publ_section_title
;
 Isoquinoline-derivatized tris(2-pyridylmethyl)amines as fluorescent zinc
 sensors with strict Zn(2+)/Cd(2+) selectivity.
;
_journal_issue 28
_journal_name_full 'Dalton transactions (Cambridge, England : 2003)'
_journal_page_first 10751
_journal_page_last 10759
_journal_paper_doi 10.1039/c4dt01054j
_journal_volume 43
_journal_year 2014
_chemical_formula_moiety 'C28 H26 N4 O2'
_chemical_formula_sum 'C28 H26 N4 O2'
_chemical_formula_weight 450.54
_space_group_IT_number 2
_symmetry_cell_setting triclinic
_symmetry_Int_Tables_number 2
_symmetry_space_group_name_Hall '-P 1'
_symmetry_space_group_name_H-M 'P -1'
_atom_sites_solution_hydrogens geom
_atom_sites_solution_primary direct
_atom_sites_solution_secondary difmap
_cell_angle_alpha 79.580(7)
_cell_angle_beta 78.974(7)
_cell_angle_gamma 70.828(7)
_cell_formula_units_Z 4
_cell_length_a 9.5027(18)
_cell_length_b 14.030(3)
_cell_length_c 19.032(4)
_cell_measurement_reflns_used 4436
_cell_measurement_temperature 123
_cell_measurement_theta_max 27.47
_cell_measurement_theta_min 3.10
_cell_volume 2333.3(8)
_computing_cell_refinement CrystalClear
_computing_data_collection 'CrystalClear (Rigaku/MSC Inc., 2006)'
_computing_data_reduction CrystalClear
_computing_molecular_graphics 'CrystalStructure 4.0'
_computing_publication_material 'CrystalStructure 4.0 (Rigaku, 2010)'
_computing_structure_refinement 'SHELXL97 (Sheldrick, 2008)'
_computing_structure_solution 'SIR92 (Altomare, et al., 1994)'
_diffrn_ambient_temperature 123
_diffrn_detector_area_resol_mean 7.314
_diffrn_measured_fraction_theta_full 0.951
_diffrn_measured_fraction_theta_max 0.951
_diffrn_measurement_device_type 'Rigaku Mercury70'
_diffrn_measurement_method \w
_diffrn_radiation_type 'Mo K\a'
_diffrn_radiation_wavelength 0.71070
_diffrn_reflns_av_R_equivalents 0.0346
_diffrn_reflns_limit_h_max 12
_diffrn_reflns_limit_h_min -11
_diffrn_reflns_limit_k_max 18
_diffrn_reflns_limit_k_min -18
_diffrn_reflns_limit_l_max 21
_diffrn_reflns_limit_l_min -24
_diffrn_reflns_number 18388
_diffrn_reflns_theta_full 27.49
_diffrn_reflns_theta_max 27.48
_diffrn_standards_number 0
_exptl_absorpt_coefficient_mu 0.083
_exptl_absorpt_correction_T_max 0.992
_exptl_absorpt_correction_T_min 0.843
_exptl_absorpt_correction_type multi-scan
_exptl_absorpt_process_details 'REQAB (Rigaku, 1998)'
_exptl_crystal_colour colorless
_exptl_crystal_density_diffrn 1.283
_exptl_crystal_density_method 'not measured'
_exptl_crystal_description unknown
_exptl_crystal_F_000 952.00
_exptl_crystal_size_max 0.300
_exptl_crystal_size_mid 0.200
_exptl_crystal_size_min 0.100
_refine_diff_density_max 0.280
_refine_diff_density_min -0.290
_refine_ls_extinction_method none
_refine_ls_goodness_of_fit_ref 1.128
_refine_ls_hydrogen_treatment constr
_refine_ls_number_parameters 613
_refine_ls_number_reflns 10193
_refine_ls_number_restraints 0
_refine_ls_R_factor_gt 0.0729
_refine_ls_shift/su_max 0.000
_refine_ls_structure_factor_coef Fsqd
_refine_ls_weighting_details 'w = 1/[\s^2^(Fo^2^)+(0.0645P)^2^+0.7393P] where P=(Fo^2^+2Fc^2^)/3'
_refine_ls_weighting_scheme calc
_refine_ls_wR_factor_ref 0.1930
_reflns_number_gt 6825
_reflns_number_total 10193
_reflns_threshold_expression F^2^>2.0\s(F^2^)
_cod_data_source_file c4dt01054j2.cif
_cod_data_source_block 7MeO-1-isoQ2NCH2Py-111011
_cod_depositor_comments 'Adding full bibliography for 7030877--7030885.cif.'
_cod_original_cell_volume 2333.2(9)
_cod_database_code 7030879

loop_
_symmetry_equiv_pos_site_id
_symmetry_equiv_pos_as_xyz
1 +X,+Y,+Z
2 -X,-Y,-Z

loop_
_atom_site_label
_atom_site_type_symbol
_atom_site_fract_x
_atom_site_fract_y
_atom_site_fract_z
_atom_site_U_iso_or_equiv
_atom_site_adp_type
_atom_site_occupancy
_atom_site_symmetry_multiplicity
_atom_site_calc_flag
_atom_site_refinement_flags
O1 O -0.01451(19) 0.11738(14) 0.55036(9) 0.0353(5) Uani 1.0 2 d .
O2 O 0.1057(2) 0.49068(14) 0.56021(10) 0.0400(5) Uani 1.0 2 d .
O3 O -0.3900(2) 0.37882(15) 1.02661(10) 0.0422(5) Uani 1.0 2 d .
O4 O -0.0805(3) -0.03728(16) 0.85586(12) 0.0492(6) Uani 1.0 2 d .
N1 N 0.4865(3) 0.24705(15) 0.40057(10) 0.0285(5) Uani 1.0 2 d .
N2 N 0.6351(3) 0.10855(16) 0.53898(11) 0.0319(5) Uani 1.0 2 d .
N3 N 0.6720(3) 0.43075(16) 0.33733(11) 0.0337(5) Uani 1.0 2 d .
N4 N 0.3220(3) 0.17462(17) 0.27937(12) 0.0396(6) Uani 1.0 2 d .
N5 N 0.1933(3) 0.24700(16) 0.89946(11) 0.0332(5) Uani 1.0 2 d .
N6 N 0.2605(3) 0.36547(17) 1.01862(12) 0.0367(5) Uani 1.0 2 d .
N7 N -0.0062(3) 0.38820(18) 0.77707(12) 0.0440(6) Uani 1.0 2 d .
N8 N 0.4343(3) 0.02570(18) 0.86366(13) 0.0427(6) Uani 1.0 2 d .
C1 C 0.5266(3) 0.13795(18) 0.43019(13) 0.0291(6) Uani 1.0 2 d .
C2 C 0.5109(3) 0.12167(17) 0.51147(13) 0.0274(5) Uani 1.0 2 d .
C3 C 0.6303(3) 0.0924(2) 0.61208(14) 0.0348(6) Uani 1.0 2 d .
C4 C 0.5046(3) 0.08717(19) 0.65932(14) 0.0347(6) Uani 1.0 2 d .
C5 C 0.2384(3) 0.0889(2) 0.67630(14) 0.0374(6) Uani 1.0 2 d .
C6 C 0.1144(3) 0.0970(2) 0.64788(14) 0.0374(6) Uani 1.0 2 d .
C7 C 0.1158(3) 0.11472(19) 0.57200(14) 0.0308(6) Uani 1.0 2 d .
C8 C 0.2414(3) 0.12640(18) 0.52675(13) 0.0284(5) Uani 1.0 2 d .
C9 C 0.3728(3) 0.11735(18) 0.55572(13) 0.0282(5) Uani 1.0 2 d .
C10 C 0.3719(3) 0.09879(19) 0.63153(13) 0.0319(6) Uani 1.0 2 d .
C11 C -0.0116(3) 0.1200(2) 0.47473(13) 0.0343(6) Uani 1.0 2 d .
C12 C 0.6051(3) 0.28870(18) 0.40745(14) 0.0308(6) Uani 1.0 2 d .
C13 C 0.5704(3) 0.40183(19) 0.38677(13) 0.0300(6) Uani 1.0 2 d .
C14 C 0.6542(3) 0.5328(2) 0.32031(15) 0.0373(6) Uani 1.0 2 d .
C15 C 0.5361(3) 0.6060(2) 0.34986(14) 0.0375(7) Uani 1.0 2 d .
C16 C 0.2959(4) 0.6483(2) 0.43436(15) 0.0377(7) Uani 1.0 2 d .
C17 C 0.1947(4) 0.6163(2) 0.48558(15) 0.0386(7) Uani 1.0 2 d .
C18 C 0.2145(3) 0.5114(2) 0.50709(14) 0.0354(6) Uani 1.0 2 d .
C19 C 0.3348(3) 0.43999(19) 0.47556(13) 0.0317(6) Uani 1.0 2 d .
C20 C 0.4415(3) 0.47217(18) 0.42161(13) 0.0297(6) Uani 1.0 2 d .
C21 C 0.4237(3) 0.57735(19) 0.40151(13) 0.0311(6) Uani 1.0 2 d .
C22 C 0.1176(4) 0.3852(3) 0.58187(16) 0.0428(7) Uani 1.0 2 d .
C23 C 0.4655(3) 0.2590(2) 0.32468(13) 0.0327(6) Uani 1.0 2 d .
C24 C 0.3169(3) 0.24837(19) 0.31667(13) 0.0304(6) Uani 1.0 2 d .
C25 C 0.1824(3) 0.3154(2) 0.34471(13) 0.0343(6) Uani 1.0 2 d .
C26 C 0.0483(4) 0.3074(3) 0.33281(14) 0.0419(7) Uani 1.0 2 d .
C27 C 0.0520(4) 0.2318(3) 0.29459(15) 0.0454(7) Uani 1.0 2 d .
C28 C 0.1888(4) 0.1676(3) 0.26999(16) 0.0468(8) Uani 1.0 2 d .
C29 C 0.1701(3) 0.3517(2) 0.91284(14) 0.0344(6) Uani 1.0 2 d .
C30 C 0.1438(3) 0.36190(18) 0.99229(14) 0.0322(6) Uani 1.0 2 d .
C31 C 0.2424(4) 0.3765(2) 1.08987(15) 0.0398(7) Uani 1.0 2 d .
C32 C 0.1117(4) 0.3848(2) 1.13507(15) 0.0410(7) Uani 1.0 2 d .
C33 C -0.1571(4) 0.3894(2) 1.15189(15) 0.0401(7) Uani 1.0 2 d .
C34 C -0.2759(4) 0.3880(2) 1.12250(15) 0.0406(7) Uani 1.0 2 d .
C35 C -0.2610(3) 0.3769(2) 1.04879(14) 0.0352(6) Uani 1.0 2 d .
C36 C -0.1253(3) 0.36624(19) 1.00562(14) 0.0338(6) Uani 1.0 2 d .
C37 C 0.0004(3) 0.36877(18) 1.03452(14) 0.0318(6) Uani 1.0 2 d .
C38 C -0.0151(3) 0.38018(19) 1.10867(14) 0.0348(6) Uani 1.0 2 d .
C39 C -0.3851(4) 0.3758(3) 0.95141(16) 0.0482(8) Uani 1.0 2 d .
C40 C 0.1906(3) 0.2472(2) 0.82216(13) 0.0364(6) Uani 1.0 2 d .
C41 C 0.0349(4) 0.2897(2) 0.80215(14) 0.0363(6) Uani 1.0 2 d .
C42 C -0.1460(4) 0.4316(3) 0.75699(16) 0.0499(8) Uani 1.0 2 d .
C43 C -0.2437(4) 0.3782(3) 0.75838(15) 0.0464(8) Uani 1.0 2 d .
C44 C -0.2956(4) 0.2120(3) 0.78476(16) 0.0461(7) Uani 1.0 2 d .
C45 C -0.2510(4) 0.1102(3) 0.80836(15) 0.0444(7) Uani 1.0 2 d .
C46 C -0.1105(4) 0.0651(3) 0.83361(15) 0.0404(7) Uani 1.0 2 d .
C47 C -0.0172(3) 0.1215(2) 0.83520(14) 0.0382(7) Uani 1.0 2 d .
C48 C -0.0599(3) 0.2276(2) 0.80760(13) 0.0352(6) Uani 1.0 2 d .
C49 C -0.2011(4) 0.2731(3) 0.78313(14) 0.0396(7) Uani 1.0 2 d .
C50 C 0.0578(4) -0.0897(3) 0.8829(2) 0.0636(10) Uani 1.0 2 d .
C51 C 0.3409(3) 0.1825(2) 0.91842(15) 0.0385(7) Uani 1.0 2 d .
C52 C 0.3610(3) 0.0707(2) 0.92297(15) 0.0376(6) Uani 1.0 2 d .
C53 C 0.3108(4) 0.0169(3) 0.98530(16) 0.0458(7) Uani 1.0 2 d .
C54 C 0.3372(4) -0.0866(3) 0.98955(17) 0.0511(8) Uani 1.0 2 d .
C55 C 0.4125(4) -0.1339(3) 0.92960(17) 0.0488(8) Uani 1.0 2 d .
C56 C 0.4577(4) -0.0757(3) 0.86842(17) 0.0466(8) Uani 1.0 2 d .
H1A H 0.6318 0.1035 0.4103 0.0350 Uiso 1.0 2 calc R
H1B H 0.4607 0.1063 0.4145 0.0350 Uiso 1.0 2 calc R
H3 H 0.7194 0.0843 0.6312 0.0418 Uiso 1.0 2 calc R
H4 H 0.5065 0.0760 0.7099 0.0416 Uiso 1.0 2 calc R
H5 H 0.2362 0.0763 0.7272 0.0449 Uiso 1.0 2 calc R
H6 H 0.0259 0.0908 0.6789 0.0448 Uiso 1.0 2 calc R
H8 H 0.2406 0.1405 0.4761 0.0340 Uiso 1.0 2 calc R
H11A H -0.1034 0.1092 0.4663 0.0412 Uiso 1.0 2 calc R
H11B H 0.0764 0.0663 0.4563 0.0412 Uiso 1.0 2 calc R
H11C H -0.0057 0.1864 0.4497 0.0412 Uiso 1.0 2 calc R
H12A H 0.6985 0.2545 0.3769 0.0369 Uiso 1.0 2 calc R
H12B H 0.6251 0.2719 0.4581 0.0369 Uiso 1.0 2 calc R
H14 H 0.7287 0.5534 0.2859 0.0448 Uiso 1.0 2 calc R
H15 H 0.5289 0.6758 0.3360 0.0450 Uiso 1.0 2 calc R
H16 H 0.2807 0.7191 0.4205 0.0453 Uiso 1.0 2 calc R
H17 H 0.1095 0.6650 0.5072 0.0463 Uiso 1.0 2 calc R
H19 H 0.3469 0.3696 0.4896 0.0380 Uiso 1.0 2 calc R
H22A H 0.1172 0.3539 0.5399 0.0513 Uiso 1.0 2 calc R
H22B H 0.0320 0.3793 0.6185 0.0513 Uiso 1.0 2 calc R
H22C H 0.2116 0.3504 0.6020 0.0513 Uiso 1.0 2 calc R
H23A H 0.5481 0.2071 0.2997 0.0393 Uiso 1.0 2 calc R
H23B H 0.4712 0.3269 0.3011 0.0393 Uiso 1.0 2 calc R
H25 H 0.1829 0.3659 0.3717 0.0412 Uiso 1.0 2 calc R
H26 H -0.0449 0.3532 0.3506 0.0503 Uiso 1.0 2 calc R
H27 H -0.0385 0.2244 0.2855 0.0544 Uiso 1.0 2 calc R
H28 H 0.1900 0.1148 0.2447 0.0562 Uiso 1.0 2 calc R
H29A H 0.0824 0.3982 0.8904 0.0412 Uiso 1.0 2 calc R
H29B H 0.2597 0.3727 0.8896 0.0412 Uiso 1.0 2 calc R
H31 H 0.3268 0.3783 1.1089 0.0478 Uiso 1.0 2 calc R
H32 H 0.1050 0.3938 1.1840 0.0492 Uiso 1.0 2 calc R
H33 H -0.1692 0.3967 1.2016 0.0481 Uiso 1.0 2 calc R
H34 H -0.3705 0.3945 1.1520 0.0487 Uiso 1.0 2 calc R
H36 H -0.1153 0.3572 0.9564 0.0406 Uiso 1.0 2 calc R
H39A H -0.4864 0.3847 0.9414 0.0578 Uiso 1.0 2 calc R
H39B H -0.3175 0.3100 0.9383 0.0578 Uiso 1.0 2 calc R
H39C H -0.3481 0.4305 0.9231 0.0578 Uiso 1.0 2 calc R
H40A H 0.2347 0.1766 0.8102 0.0437 Uiso 1.0 2 calc R
H40B H 0.2539 0.2879 0.7931 0.0437 Uiso 1.0 2 calc R
H42 H -0.1770 0.5026 0.7412 0.0599 Uiso 1.0 2 calc R
H43 H -0.3392 0.4114 0.7429 0.0557 Uiso 1.0 2 calc R
H44 H -0.3914 0.2426 0.7692 0.0554 Uiso 1.0 2 calc R
H45 H -0.3139 0.0700 0.8078 0.0533 Uiso 1.0 2 calc R
H47 H 0.0748 0.0904 0.8544 0.0458 Uiso 1.0 2 calc R
H50A H 0.0624 -0.0593 0.9246 0.0763 Uiso 1.0 2 calc R
H50B H 0.1418 -0.0843 0.8451 0.0763 Uiso 1.0 2 calc R
H50C H 0.0644 -0.1615 0.8977 0.0763 Uiso 1.0 2 calc R
H51A H 0.3530 0.1972 0.9655 0.0462 Uiso 1.0 2 calc R
H51B H 0.4208 0.1999 0.8817 0.0462 Uiso 1.0 2 calc R
H53 H 0.2577 0.0514 1.0256 0.0550 Uiso 1.0 2 calc R
H54 H 0.3043 -0.1243 1.0326 0.0613 Uiso 1.0 2 calc R
H55 H 0.4328 -0.2051 0.9305 0.0585 Uiso 1.0 2 calc R
H56 H 0.5084 -0.1087 0.8272 0.0559 Uiso 1.0 2 calc R

loop_
_atom_site_aniso_label
_atom_site_aniso_U_11
_atom_site_aniso_U_22
_atom_site_aniso_U_33
_atom_site_aniso_U_12
_atom_site_aniso_U_13
_atom_site_aniso_U_23
O1 0.0305(10) 0.0427(11) 0.0345(10) -0.0153(8) -0.0002(8) -0.0061(8)
O2 0.0379(11) 0.0393(11) 0.0424(11) -0.0114(9) 0.0041(9) -0.0154(9)
O3 0.0356(11) 0.0519(13) 0.0400(11) -0.0159(9) -0.0036(9) -0.0049(9)
O4 0.0516(13) 0.0440(12) 0.0542(13) -0.0217(10) -0.0079(11) 0.0018(10)
N1 0.0309(12) 0.0302(11) 0.0263(10) -0.0126(9) -0.0042(9) -0.0021(9)
N2 0.0321(12) 0.0316(11) 0.0330(12) -0.0115(10) -0.0047(10) -0.0031(9)
N3 0.0347(13) 0.0331(12) 0.0343(12) -0.0134(10) -0.0057(10) -0.0001(10)
N4 0.0439(14) 0.0413(13) 0.0381(13) -0.0138(11) -0.0079(11) -0.0128(11)
N5 0.0352(12) 0.0342(12) 0.0309(11) -0.0099(10) -0.0026(10) -0.0091(9)
N6 0.0387(13) 0.0365(12) 0.0368(12) -0.0109(10) -0.0077(10) -0.0082(10)
N7 0.0586(16) 0.0433(14) 0.0347(13) -0.0196(12) -0.0141(12) -0.0005(11)
N8 0.0467(15) 0.0403(14) 0.0403(13) -0.0123(12) 0.0019(11) -0.0134(11)
C1 0.0310(14) 0.0266(12) 0.0301(13) -0.0100(11) -0.0000(11) -0.0066(10)
C2 0.0295(13) 0.0224(12) 0.0296(12) -0.0078(10) -0.0023(10) -0.0035(10)
C3 0.0375(15) 0.0381(14) 0.0329(14) -0.0149(12) -0.0098(12) -0.0029(11)
C4 0.0439(16) 0.0344(14) 0.0298(13) -0.0162(12) -0.0068(12) -0.0048(11)
C5 0.0423(16) 0.0443(16) 0.0286(13) -0.0180(13) 0.0028(12) -0.0111(12)
C6 0.0359(15) 0.0443(16) 0.0324(14) -0.0171(13) 0.0060(12) -0.0083(12)
C7 0.0298(14) 0.0307(13) 0.0335(13) -0.0103(11) -0.0049(11) -0.0053(11)
C8 0.0329(14) 0.0280(12) 0.0250(12) -0.0109(11) -0.0023(10) -0.0041(10)
C9 0.0326(14) 0.0247(12) 0.0283(12) -0.0103(11) -0.0030(11) -0.0044(10)
C10 0.0375(15) 0.0303(13) 0.0287(13) -0.0118(11) -0.0013(11) -0.0068(10)
C11 0.0348(15) 0.0386(14) 0.0313(13) -0.0149(12) -0.0043(11) -0.0020(11)
C12 0.0298(14) 0.0282(13) 0.0348(13) -0.0095(11) -0.0042(11) -0.0043(11)
C13 0.0345(14) 0.0305(13) 0.0286(12) -0.0135(11) -0.0095(11) -0.0007(10)
C14 0.0408(16) 0.0366(15) 0.0372(15) -0.0187(13) -0.0077(12) 0.0042(12)
C15 0.0469(17) 0.0323(14) 0.0376(15) -0.0160(13) -0.0148(13) 0.0014(12)
C16 0.0498(17) 0.0285(13) 0.0399(15) -0.0113(13) -0.0185(13) -0.0052(11)
C17 0.0438(17) 0.0326(14) 0.0404(15) -0.0056(12) -0.0110(13) -0.0128(12)
C18 0.0401(16) 0.0387(15) 0.0325(14) -0.0136(13) -0.0070(12) -0.0123(12)
C19 0.0340(14) 0.0305(13) 0.0329(13) -0.0104(11) -0.0050(11) -0.0088(11)
C20 0.0340(14) 0.0284(13) 0.0296(13) -0.0104(11) -0.0098(11) -0.0040(10)
C21 0.0364(15) 0.0284(13) 0.0322(13) -0.0088(11) -0.0144(11) -0.0048(10)
C22 0.0400(16) 0.0453(17) 0.0452(16) -0.0178(14) 0.0033(13) -0.0121(13)
C23 0.0351(15) 0.0398(15) 0.0250(12) -0.0146(12) -0.0012(11) -0.0057(11)
C24 0.0361(15) 0.0310(13) 0.0246(12) -0.0100(11) -0.0060(11) -0.0034(10)
C25 0.0384(16) 0.0332(14) 0.0286(13) -0.0078(12) -0.0040(11) -0.0036(11)
C26 0.0368(16) 0.0525(18) 0.0308(14) -0.0091(14) -0.0042(12) -0.0005(13)
C27 0.0432(18) 0.060(2) 0.0387(16) -0.0225(15) -0.0127(14) 0.0001(14)
C28 0.0522(19) 0.0483(18) 0.0499(18) -0.0204(15) -0.0135(15) -0.0148(14)
C29 0.0377(15) 0.0355(14) 0.0333(14) -0.0158(12) -0.0026(12) -0.0065(11)
C30 0.0366(15) 0.0265(13) 0.0350(14) -0.0100(11) -0.0069(12) -0.0051(11)
C31 0.0441(17) 0.0414(16) 0.0386(15) -0.0154(13) -0.0106(13) -0.0074(13)
C32 0.0548(19) 0.0374(15) 0.0362(15) -0.0155(14) -0.0144(14) -0.0073(12)
C33 0.0455(17) 0.0402(16) 0.0319(14) -0.0111(13) -0.0010(13) -0.0063(12)
C34 0.0389(16) 0.0421(16) 0.0363(15) -0.0104(13) 0.0022(13) -0.0054(12)
C35 0.0329(15) 0.0356(14) 0.0365(14) -0.0099(12) -0.0050(12) -0.0039(12)
C36 0.0340(15) 0.0357(14) 0.0328(13) -0.0115(12) -0.0040(11) -0.0062(11)
C37 0.0354(15) 0.0256(13) 0.0340(13) -0.0076(11) -0.0051(11) -0.0054(11)
C38 0.0449(16) 0.0287(13) 0.0312(13) -0.0110(12) -0.0049(12) -0.0052(11)
C39 0.0440(18) 0.065(2) 0.0406(16) -0.0241(16) -0.0082(14) -0.0028(15)
C40 0.0428(16) 0.0416(15) 0.0294(13) -0.0202(13) -0.0006(12) -0.0071(12)
C41 0.0448(16) 0.0408(15) 0.0267(13) -0.0173(13) -0.0049(12) -0.0053(11)
C42 0.071(3) 0.0432(17) 0.0420(17) -0.0191(16) -0.0255(16) 0.0006(14)
C43 0.056(2) 0.0492(18) 0.0380(16) -0.0162(15) -0.0190(14) -0.0026(13)
C44 0.0471(18) 0.0537(19) 0.0425(16) -0.0195(15) -0.0125(14) -0.0040(14)
C45 0.0426(17) 0.0547(19) 0.0413(16) -0.0235(15) -0.0054(13) -0.0041(14)
C46 0.0479(18) 0.0423(16) 0.0336(14) -0.0214(14) 0.0005(13) -0.0036(12)
C47 0.0354(15) 0.0429(16) 0.0364(15) -0.0136(13) -0.0010(12) -0.0066(12)
C48 0.0380(16) 0.0412(15) 0.0271(13) -0.0125(13) -0.0020(11) -0.0078(11)
C49 0.0432(17) 0.0434(16) 0.0326(14) -0.0122(13) -0.0066(12) -0.0064(12)
C50 0.056(3) 0.053(2) 0.083(3) -0.0204(18) -0.019(2) 0.0062(19)
C51 0.0355(15) 0.0373(15) 0.0439(16) -0.0093(12) -0.0041(13) -0.0132(13)
C52 0.0329(15) 0.0394(15) 0.0404(15) -0.0093(12) -0.0036(12) -0.0100(12)
C53 0.0523(19) 0.0455(17) 0.0378(16) -0.0133(15) 0.0009(14) -0.0117(13)
C54 0.057(2) 0.0447(18) 0.0475(18) -0.0139(15) -0.0024(16) -0.0044(14)
C55 0.053(2) 0.0397(16) 0.0544(19) -0.0145(14) -0.0072(16) -0.0081(14)
C56 0.0442(18) 0.0410(16) 0.0532(18) -0.0102(14) 0.0020(15) -0.0172(14)

loop_
_atom_type_symbol
_atom_type_description
_atom_type_scat_dispersion_real
_atom_type_scat_dispersion_imag
_atom_type_scat_source
C C 0.0033 0.0016
;
International Tables for Crystallography
(1992, Vol. C, Tables 4.2.6.8 and 6.1.1.4)
;
H H 0.0000 0.0000
;
International Tables for Crystallography
(1992, Vol. C, Table 6.1.1.4)
;
N N 0.0061 0.0033
;
International Tables for Crystallography
(1992, Vol. C, Tables 4.2.6.8 and 6.1.1.4)
;
O O 0.0106 0.0060
;
International Tables for Crystallography
(1992, Vol. C, Tables 4.2.6.8 and 6.1.1.4)
;

loop_
_geom_angle_atom_site_label_1
_geom_angle_atom_site_label_2
_geom_angle_atom_site_label_3
_geom_angle
_geom_angle_publ_flag
C7 O1 C11 116.5(2) yes
C18 O2 C22 116.4(2) yes
C35 O3 C39 117.2(3) yes
C46 O4 C50 117.6(3) yes
C1 N1 C12 109.67(19) yes
C1 N1 C23 109.8(2) yes
C12 N1 C23 110.6(2) yes
C2 N2 C3 118.9(3) yes
C13 N3 C14 118.2(2) yes
C24 N4 C28 116.7(3) yes
C29 N5 C40 109.0(2) yes
C29 N5 C51 108.7(3) yes
C40 N5 C51 109.27(19) yes
C30 N6 C31 118.1(3) yes
C41 N7 C42 118.4(3) yes
C52 N8 C56 116.7(3) yes
N1 C1 C2 112.6(2) yes
N2 C2 C1 115.4(2) yes
N2 C2 C9 122.4(3) yes
C1 C2 C9 122.2(3) yes
N2 C3 C4 123.7(3) yes
C3 C4 C10 118.7(3) yes
C6 C5 C10 121.2(3) yes
C5 C6 C7 120.3(3) yes
O1 C7 C6 114.4(3) yes
O1 C7 C8 125.2(3) yes
C6 C7 C8 120.5(3) yes
C7 C8 C9 119.9(3) yes
C2 C9 C8 122.8(3) yes
C2 C9 C10 117.4(3) yes
C8 C9 C10 119.7(3) yes
C4 C10 C5 122.6(3) yes
C4 C10 C9 119.0(3) yes
C5 C10 C9 118.4(3) yes
N1 C12 C13 115.0(2) yes
N3 C13 C12 115.0(2) yes
N3 C13 C20 123.0(3) yes
C12 C13 C20 121.8(3) yes
N3 C14 C15 123.7(3) yes
C14 C15 C21 119.4(3) yes
C17 C16 C21 120.7(3) yes
C16 C17 C18 120.8(3) yes
O2 C18 C17 114.3(2) yes
O2 C18 C19 125.2(3) yes
C17 C18 C19 120.5(3) yes
C18 C19 C20 119.4(3) yes
C13 C20 C19 122.4(3) yes
C13 C20 C21 117.5(3) yes
C19 C20 C21 120.0(2) yes
C15 C21 C16 123.3(3) yes
C15 C21 C20 118.2(2) yes
C16 C21 C20 118.6(3) yes
N1 C23 C24 112.3(2) yes
N4 C24 C23 116.8(2) yes
N4 C24 C25 122.7(3) yes
C23 C24 C25 120.5(3) yes
C24 C25 C26 119.1(3) yes
C25 C26 C27 118.8(3) yes
C26 C27 C28 118.6(4) yes
N4 C28 C27 124.2(4) yes
N5 C29 C30 112.5(2) yes
N6 C30 C29 115.5(3) yes
N6 C30 C37 123.4(3) yes
C29 C30 C37 121.1(3) yes
N6 C31 C32 124.0(3) yes
C31 C32 C38 119.3(3) yes
C34 C33 C38 120.2(3) yes
C33 C34 C35 121.1(3) yes
O3 C35 C34 114.6(3) yes
O3 C35 C36 125.1(3) yes
C34 C35 C36 120.4(3) yes
C35 C36 C37 119.8(3) yes
C30 C37 C36 123.1(3) yes
C30 C37 C38 117.3(3) yes
C36 C37 C38 119.6(3) yes
C32 C38 C33 123.2(3) yes
C32 C38 C37 118.0(3) yes
C33 C38 C37 118.8(3) yes
N5 C40 C41 112.7(2) yes
N7 C41 C40 115.4(3) yes
N7 C41 C48 122.7(3) yes
C40 C41 C48 121.9(3) yes
N7 C42 C43 123.4(3) yes
C42 C43 C49 119.2(3) yes
C45 C44 C49 121.2(3) yes
C44 C45 C46 119.5(4) yes
O4 C46 C45 113.2(3) yes
O4 C46 C47 125.3(3) yes
C45 C46 C47 121.5(3) yes
C46 C47 C48 119.5(3) yes
C41 C48 C47 123.1(3) yes
C41 C48 C49 117.9(3) yes
C47 C48 C49 119.0(3) yes
C43 C49 C44 122.4(3) yes
C43 C49 C48 118.4(4) yes
C44 C49 C48 119.2(3) yes
N5 C51 C52 112.8(3) yes
N8 C52 C51 116.5(3) yes
N8 C52 C53 122.1(3) yes
C51 C52 C53 121.4(3) yes
C52 C53 C54 120.5(3) yes
C53 C54 C55 118.2(3) yes
C54 C55 C56 118.6(3) yes
N8 C56 C55 123.9(3) yes
N1 C1 H1A 109.085 no
N1 C1 H1B 109.091 no
C2 C1 H1A 109.079 no
C2 C1 H1B 109.082 no
H1A C1 H1B 107.843 no
N2 C3 H3 118.167 no
C4 C3 H3 118.176 no
C3 C4 H4 120.665 no
C10 C4 H4 120.668 no
C6 C5 H5 119.382 no
C10 C5 H5 119.391 no
C5 C6 H6 119.857 no
C7 C6 H6 119.831 no
C7 C8 H8 120.062 no
C9 C8 H8 120.068 no
O1 C11 H11A 109.467 no
O1 C11 H11B 109.472 no
O1 C11 H11C 109.463 no
H11A C11 H11B 109.474 no
H11A C11 H11C 109.479 no
H11B C11 H11C 109.472 no
N1 C12 H12A 108.524 no
N1 C12 H12B 108.521 no
C13 C12 H12A 108.522 no
C13 C12 H12B 108.516 no
H12A C12 H12B 107.516 no
N3 C14 H14 118.177 no
C15 C14 H14 118.168 no
C14 C15 H15 120.311 no
C21 C15 H15 120.317 no
C17 C16 H16 119.663 no
C21 C16 H16 119.664 no
C16 C17 H17 119.601 no
C18 C17 H17 119.609 no
C18 C19 H19 120.302 no
C20 C19 H19 120.318 no
O2 C22 H22A 109.467 no
O2 C22 H22B 109.473 no
O2 C22 H22C 109.463 no
H22A C22 H22B 109.474 no
H22A C22 H22C 109.473 no
H22B C22 H22C 109.477 no
N1 C23 H23A 109.140 no
N1 C23 H23B 109.150 no
C24 C23 H23A 109.135 no
C24 C23 H23B 109.143 no
H23A C23 H23B 107.869 no
C24 C25 H25 120.439 no
C26 C25 H25 120.436 no
C25 C26 H26 120.621 no
C27 C26 H26 120.610 no
C26 C27 H27 120.703 no
C28 C27 H27 120.713 no
N4 C28 H28 117.926 no
C27 C28 H28 117.919 no
N5 C29 H29A 109.103 no
N5 C29 H29B 109.102 no
C30 C29 H29A 109.097 no
C30 C29 H29B 109.091 no
H29A C29 H29B 107.842 no
N6 C31 H31 118.023 no
C32 C31 H31 118.009 no
C31 C32 H32 120.336 no
C38 C32 H32 120.341 no
C34 C33 H33 119.877 no
C38 C33 H33 119.874 no
C33 C34 H34 119.451 no
C35 C34 H34 119.446 no
C35 C36 H36 120.082 no
C37 C36 H36 120.078 no
O3 C39 H39A 109.465 no
O3 C39 H39B 109.472 no
O3 C39 H39C 109.466 no
H39A C39 H39B 109.472 no
H39A C39 H39C 109.479 no
H39B C39 H39C 109.474 no
N5 C40 H40A 109.049 no
N5 C40 H40B 109.051 no
C41 C40 H40A 109.059 no
C41 C40 H40B 109.059 no
H40A C40 H40B 107.824 no
N7 C42 H42 118.297 no
C43 C42 H42 118.301 no
C42 C43 H43 120.412 no
C49 C43 H43 120.422 no
C45 C44 H44 119.404 no
C49 C44 H44 119.396 no
C44 C45 H45 120.266 no
C46 C45 H45 120.260 no
C46 C47 H47 120.245 no
C48 C47 H47 120.252 no
O4 C50 H50A 109.468 no
O4 C50 H50B 109.481 no
O4 C50 H50C 109.472 no
H50A C50 H50B 109.466 no
H50A C50 H50C 109.467 no
H50B C50 H50C 109.474 no
N5 C51 H51A 109.022 no
N5 C51 H51B 109.017 no
C52 C51 H51A 109.020 no
C52 C51 H51B 109.021 no
H51A C51 H51B 107.802 no
C52 C53 H53 119.770 no
C54 C53 H53 119.769 no
C53 C54 H54 120.880 no
C55 C54 H54 120.881 no
C54 C55 H55 120.704 no
C56 C55 H55 120.719 no
N8 C56 H56 118.057 no
C55 C56 H56 118.050 no

loop_
_geom_bond_atom_site_label_1
_geom_bond_atom_site_label_2
_geom_bond_distance
_geom_bond_publ_flag
O1 C7 1.365(4) yes
O1 C11 1.428(4) yes
O2 C18 1.367(4) yes
O2 C22 1.435(4) yes
O3 C35 1.362(4) yes
O3 C39 1.431(4) yes
O4 C46 1.372(4) yes
O4 C50 1.421(4) yes
N1 C1 1.481(3) yes
N1 C12 1.465(4) yes
N1 C23 1.468(4) yes
N2 C2 1.326(4) yes
N2 C3 1.363(4) yes
N3 C13 1.324(4) yes
N3 C14 1.370(4) yes
N4 C24 1.340(4) yes
N4 C28 1.348(5) yes
N5 C29 1.474(4) yes
N5 C40 1.476(4) yes
N5 C51 1.470(4) yes
N6 C30 1.320(4) yes
N6 C31 1.364(4) yes
N7 C41 1.330(4) yes
N7 C42 1.365(5) yes
N8 C52 1.351(4) yes
N8 C56 1.355(4) yes
C1 C2 1.508(4) yes
C2 C9 1.431(4) yes
C3 C4 1.365(4) yes
C4 C10 1.409(5) yes
C5 C6 1.352(5) yes
C5 C10 1.419(4) yes
C6 C7 1.419(4) yes
C7 C8 1.370(4) yes
C8 C9 1.418(4) yes
C9 C10 1.418(4) yes
C12 C13 1.504(4) yes
C13 C20 1.431(3) yes
C14 C15 1.357(4) yes
C15 C21 1.416(4) yes
C16 C17 1.358(4) yes
C16 C21 1.413(4) yes
C17 C18 1.413(4) yes
C18 C19 1.369(4) yes
C19 C20 1.421(4) yes
C20 C21 1.417(4) yes
C23 C24 1.506(5) yes
C24 C25 1.390(4) yes
C25 C26 1.379(5) yes
C26 C27 1.379(5) yes
C27 C28 1.368(4) yes
C29 C30 1.510(4) yes
C30 C37 1.427(4) yes
C31 C32 1.353(4) yes
C32 C38 1.416(5) yes
C33 C34 1.360(5) yes
C33 C38 1.419(4) yes
C34 C35 1.414(4) yes
C35 C36 1.368(4) yes
C36 C37 1.420(5) yes
C37 C38 1.423(4) yes
C40 C41 1.498(4) yes
C41 C48 1.424(5) yes
C42 C43 1.365(6) yes
C43 C49 1.411(4) yes
C44 C45 1.365(5) yes
C44 C49 1.424(6) yes
C45 C46 1.412(5) yes
C46 C47 1.375(5) yes
C47 C48 1.436(4) yes
C48 C49 1.412(4) yes
C51 C52 1.505(5) yes
C52 C53 1.378(4) yes
C53 C54 1.381(5) yes
C54 C55 1.380(5) yes
C55 C56 1.379(5) yes
C1 H1A 0.990 no
C1 H1B 0.990 no
C3 H3 0.950 no
C4 H4 0.950 no
C5 H5 0.950 no
C6 H6 0.950 no
C8 H8 0.950 no
C11 H11A 0.980 no
C11 H11B 0.980 no
C11 H11C 0.980 no
C12 H12A 0.990 no
C12 H12B 0.990 no
C14 H14 0.950 no
C15 H15 0.950 no
C16 H16 0.950 no
C17 H17 0.950 no
C19 H19 0.950 no
C22 H22A 0.980 no
C22 H22B 0.980 no
C22 H22C 0.980 no
C23 H23A 0.990 no
C23 H23B 0.990 no
C25 H25 0.950 no
C26 H26 0.950 no
C27 H27 0.950 no
C28 H28 0.950 no
C29 H29A 0.990 no
C29 H29B 0.990 no
C31 H31 0.950 no
C32 H32 0.950 no
C33 H33 0.950 no
C34 H34 0.950 no
C36 H36 0.950 no
C39 H39A 0.980 no
C39 H39B 0.980 no
C39 H39C 0.980 no
C40 H40A 0.990 no
C40 H40B 0.990 no
C42 H42 0.950 no
C43 H43 0.950 no
C44 H44 0.950 no
C45 H45 0.950 no
C47 H47 0.950 no
C50 H50A 0.980 no
C50 H50B 0.980 no
C50 H50C 0.980 no
C51 H51A 0.990 no
C51 H51B 0.990 no
C53 H53 0.950 no
C54 H54 0.950 no
C55 H55 0.950 no
C56 H56 0.950 no

loop_
_geom_contact_atom_site_label_1
_geom_contact_atom_site_label_2
_geom_contact_distance
_geom_contact_publ_flag
_geom_contact_site_symmetry_2
O1 C5 3.593(4) no .
O2 C16 3.598(4) no .
O4 C44 3.590(4) no .
N1 N2 3.237(3) no .
N1 N3 3.500(4) no .
N1 N4 3.474(4) no .
N1 C9 3.365(3) no .
N1 C19 3.080(4) no .
N1 C20 3.134(4) no .
N1 C25 3.064(4) no .
N2 C10 2.798(4) no .
N2 C12 3.201(3) no .
N3 C21 2.812(3) no .
N4 C26 2.786(4) no .
N5 N6 3.306(4) no .
N5 N7 3.240(3) no .
N5 N8 3.293(3) no .
N5 C36 3.406(3) no .
N5 C37 3.258(4) no .
N5 C47 3.554(5) no .
N5 C48 3.336(5) no .
N5 C53 3.280(4) no .
N6 C38 2.810(4) no .
N6 C51 3.276(4) no .
N7 C29 3.218(4) no .
N7 C49 2.805(5) no .
N8 C40 3.275(4) no .
N8 C54 2.796(4) no .
C1 C8 3.004(4) no .
C1 C24 3.073(4) no .
C2 C4 2.760(4) no .
C2 C12 3.039(4) no .
C3 C9 2.751(5) no .
C5 C8 2.796(4) no .
C6 C9 2.796(4) no .
C7 C10 2.803(5) no .
C8 C11 2.802(5) no .
C11 C26 3.515(4) no .
C11 C27 3.530(4) no .
C12 C19 2.987(4) no .
C13 C15 2.748(4) no .
C13 C23 3.004(5) no .
C14 C20 2.752(4) no .
C16 C19 2.804(4) no .
C17 C20 2.785(4) no .
C18 C21 2.802(4) no .
C19 C22 2.798(4) no .
C24 C27 2.719(5) no .
C25 C28 2.696(5) no .
C29 C36 2.983(4) no .
C29 C41 3.046(5) no .
C30 C32 2.741(4) no .
C30 C51 2.999(4) no .
C31 C37 2.746(5) no .
C33 C36 2.809(4) no .
C34 C37 2.790(4) no .
C35 C38 2.805(5) no .
C36 C39 2.808(5) no .
C40 C47 3.002(5) no .
C40 C52 3.045(4) no .
C41 C43 2.749(5) no .
C42 C48 2.748(4) no .
C44 C47 2.803(5) no .
C45 C48 2.821(5) no .
C46 C49 2.798(4) no .
C47 C50 2.827(5) no .
C50 C55 3.480(6) no .
C52 C55 2.733(5) no .
C53 C56 2.693(5) no .
O1 N2 3.421(4) no 1_455
O1 C3 3.465(4) no 1_455
O1 C11 3.372(4) no 2_556
O1 C16 3.510(3) no 2_566
O1 C17 3.561(3) no 2_566
O2 O2 3.249(4) no 2_566
O2 C14 3.421(4) no 2_666
O2 C18 3.531(4) no 2_566
O2 C22 3.593(4) no 2_566
O2 C26 3.540(4) no 2_566
O3 O3 3.443(3) no 2_467
O3 N6 3.420(4) no 1_455
O3 C31 3.479(4) no 1_455
O3 C39 3.456(4) no 2_467
O3 C55 3.453(5) no 2_557
O4 C53 3.373(4) no 2_557
N2 O1 3.421(4) no 1_655
N2 C8 3.492(4) no 2_656
N2 C11 3.392(4) no 1_655
N3 C26 3.415(4) no 1_655
N4 C4 3.574(4) no 2_656
N4 C56 3.387(4) no 2_656
N6 O3 3.420(4) no 1_655
N6 C36 3.529(4) no 2_567
N6 C39 3.406(4) no 1_655
N8 C45 3.483(5) no 1_655
C1 C9 3.364(4) no 2_656
C1 C10 3.495(4) no 2_656
C2 C2 3.596(4) no 2_656
C2 C9 3.561(4) no 2_656
C3 O1 3.465(4) no 1_655
C4 N4 3.574(4) no 2_656
C5 C47 3.495(4) no .
C6 C47 3.584(4) no .
C8 N2 3.492(4) no 2_656
C9 C1 3.364(4) no 2_656
C9 C2 3.561(4) no 2_656
C10 C1 3.495(4) no 2_656
C11 O1 3.372(4) no 2_556
C11 N2 3.392(4) no 1_455
C11 C11 3.276(4) no 2_556
C13 C17 3.525(5) no 2_666
C14 O2 3.421(4) no 2_666
C16 O1 3.510(3) no 2_566
C17 O1 3.561(3) no 2_566
C17 C13 3.525(5) no 2_666
C17 C22 3.459(5) no 2_566
C18 O2 3.531(4) no 2_566
C19 C21 3.504(5) no 2_666
C21 C19 3.504(5) no 2_666
C22 O2 3.593(4) no 2_566
C22 C17 3.459(5) no 2_566
C26 O2 3.540(4) no 2_566
C26 N3 3.415(4) no 1_455
C27 C32 3.454(4) no 1_554
C28 C32 3.583(4) no 1_554
C29 C33 3.587(4) no 2_567
C29 C38 3.538(4) no 2_567
C30 C37 3.548(4) no 2_567
C31 O3 3.479(4) no 1_655
C32 C27 3.454(4) no 1_556
C32 C28 3.583(4) no 1_556
C33 C29 3.587(4) no 2_567
C36 N6 3.529(4) no 2_567
C37 C30 3.548(4) no 2_567
C38 C29 3.538(4) no 2_567
C39 O3 3.456(4) no 2_467
C39 N6 3.406(4) no 1_455
C45 N8 3.483(5) no 1_455
C47 C5 3.495(4) no .
C47 C6 3.584(4) no .
C51 C54 3.568(5) no 2_657
C53 O4 3.373(4) no 2_557
C54 C51 3.568(5) no 2_657
C55 O3 3.453(5) no 2_557
C56 N4 3.387(4) no 2_656
O1 H6 2.4905 no .
O1 H8 2.6494 no .
O2 H17 2.4801 no .
O2 H19 2.6525 no .
O3 H34 2.4821 no .
O3 H36 2.6431 no .
O4 H45 2.4710 no .
O4 H47 2.6624 no .
N1 H8 3.1612 no .
N1 H19 2.5065 no .
N1 H25 2.9189 no .
N2 H1A 2.4689 no .
N2 H1B 3.1501 no .
N2 H4 3.2548 no .
N2 H12A 3.4482 no .
N2 H12B 2.5034 no .
N3 H12A 2.3943 no .
N3 H12B 2.9761 no .
N3 H15 3.2524 no .
N3 H23B 2.9888 no .
N4 H1B 2.9737 no .
N4 H23A 2.4487 no .
N4 H23B 3.0458 no .
N4 H25 3.2443 no .
N4 H27 3.2471 no .
N5 H36 2.9281 no .
N5 H47 3.0835 no .
N5 H53 3.2783 no .
N6 H29A 3.1129 no .
N6 H29B 2.4414 no .
N6 H32 3.2463 no .
N6 H51A 2.5553 no .
N6 H51B 3.5842 no .
N7 H29A 2.5028 no .
N7 H29B 3.5426 no .
N7 H36 3.3648 no .
N7 H40A 3.1405 no .
N7 H40B 2.4553 no .
N7 H43 3.2524 no .
N8 H40A 2.5366 no .
N8 H47 3.2650 no .
N8 H51A 3.1678 no .
N8 H51B 2.4884 no .
N8 H53 3.2358 no .
N8 H55 3.2608 no .
C1 H8 2.6815 no .
C1 H12A 2.6258 no .
C1 H12B 2.5296 no .
C1 H19 3.4206 no .
C1 H23A 2.4933 no .
C1 H23B 3.2493 no .
C2 H3 3.1631 no .
C2 H8 2.6975 no .
C2 H12A 3.4528 no .
C2 H12B 2.6376 no .
C2 H19 3.2958 no .
C3 H12B 3.4980 no .
C4 H5 2.6688 no .
C5 H4 2.6855 no .
C6 H8 3.2803 no .
C7 H5 3.2609 no .
C7 H11A 3.1873 no .
C7 H11B 2.5452 no .
C7 H11C 2.6792 no .
C7 H22A 3.3046 no .
C8 H1B 2.6675 no .
C8 H6 3.2719 no .
C8 H11B 2.6557 no .
C8 H11C 2.8186 no .
C8 H22A 3.0572 no .
C8 H22C 3.5914 no .
C9 H1A 3.3211 no .
C9 H1B 2.6747 no .
C9 H4 3.3002 no .
C9 H5 3.2951 no .
C9 H19 3.4788 no .
C9 H22A 3.4101 no .
C9 H22C 3.3243 no .
C10 H3 3.2402 no .
C10 H6 3.2719 no .
C10 H8 3.3105 no .
C10 H22C 3.3432 no .
C11 H8 2.5106 no .
C12 H1A 2.5174 no .
C12 H1B 3.2496 no .
C12 H19 2.6643 no .
C12 H23A 2.7376 no .
C12 H23B 2.4792 no .
C13 H14 3.1607 no .
C13 H19 2.6958 no .
C13 H23A 3.5230 no .
C13 H23B 2.5517 no .
C15 H16 2.6851 no .
C16 H15 2.6959 no .
C17 H19 3.2768 no .
C18 H16 3.2663 no .
C18 H22A 2.5980 no .
C18 H22B 3.1974 no .
C18 H22C 2.6293 no .
C19 H12B 2.9897 no .
C19 H17 3.2661 no .
C19 H22A 2.7149 no .
C19 H22C 2.7456 no .
C19 H25 3.1451 no .
C20 H12A 3.3557 no .
C20 H12B 2.8210 no .
C20 H15 3.2956 no .
C20 H16 3.2929 no .
C20 H23B 3.2491 no .
C21 H14 3.2468 no .
C21 H17 3.2648 no .
C21 H19 3.3170 no .
C22 H19 2.4986 no .
C23 H1A 2.7104 no .
C23 H1B 2.4944 no .
C23 H12A 2.5731 no .
C23 H12B 3.2562 no .
C23 H19 3.5762 no .
C23 H25 2.6800 no .
C24 H1B 2.6732 no .
C24 H8 3.1996 no .
C24 H26 3.2520 no .
C24 H28 3.1440 no .
C25 H1B 3.4925 no .
C25 H8 3.1610 no .
C25 H11C 3.1486 no .
C25 H23A 3.3139 no .
C25 H23B 2.7598 no .
C25 H27 3.2383 no .
C26 H11C 2.6205 no .
C26 H28 3.2112 no .
C27 H11B 3.4997 no .
C27 H11C 2.8903 no .
C27 H25 3.2367 no .
C28 H11C 3.5741 no .
C28 H26 3.2260 no .
C29 H36 2.6597 no .
C29 H40A 3.2428 no .
C29 H40B 2.4912 no .
C29 H51A 2.4761 no .
C29 H51B 2.6727 no .
C30 H31 3.1507 no .
C30 H36 2.7009 no .
C30 H51A 2.5641 no .
C30 H51B 3.4930 no .
C31 H51A 3.5353 no .
C32 H33 2.6918 no .
C33 H32 2.6976 no .
C34 H36 3.2745 no .
C35 H33 3.2729 no .
C35 H39A 3.1955 no .
C35 H39B 2.6594 no .
C35 H39C 2.5834 no .
C36 H29A 2.7340 no .
C36 H34 3.2637 no .
C36 H39B 2.7942 no .
C36 H39C 2.6959 no .
C37 H29A 2.6986 no .
C37 H29B 3.3346 no .
C37 H32 3.2986 no .
C37 H33 3.3064 no .
C37 H51A 3.5933 no .
C38 H31 3.2415 no .
C38 H34 3.2667 no .
C38 H36 3.3164 no .
C39 H36 2.5095 no .
C40 H29A 2.5079 no .
C40 H29B 2.6603 no .
C40 H47 2.6962 no .
C40 H51A 3.2442 no .
C40 H51B 2.4970 no .
C41 H29A 2.6475 no .
C41 H29B 3.5180 no .
C41 H36 3.1731 no .
C41 H42 3.1639 no .
C41 H47 2.7198 no .
C42 H29A 3.5203 no .
C42 H39C 3.3697 no .
C43 H39B 3.3858 no .
C43 H39C 3.2417 no .
C43 H44 2.6712 no .
C44 H39B 3.3911 no .
C44 H43 2.6826 no .
C45 H47 3.2881 no .
C46 H44 3.2577 no .
C46 H50A 2.6181 no .
C46 H50B 2.6315 no .
C46 H50C 3.2029 no .
C47 H40A 2.6837 no .
C47 H45 3.2832 no .
C47 H50A 2.7512 no .
C47 H50B 2.7751 no .
C48 H36 3.5022 no .
C48 H39B 3.2189 no .
C48 H40A 2.6602 no .
C48 H40B 3.3078 no .
C48 H43 3.2888 no .
C48 H44 3.3007 no .
C49 H39B 3.0223 no .
C49 H39C 3.5496 no .
C49 H42 3.2468 no .
C49 H45 3.2895 no .
C49 H47 3.3125 no .
C50 H47 2.5374 no .
C51 H29A 3.2418 no .
C51 H29B 2.5090 no .
C51 H40A 2.4859 no .
C51 H40B 2.6902 no .
C51 H53 2.6747 no .
C52 H40A 2.6294 no .
C52 H40B 3.5546 no .
C52 H47 3.1482 no .
C52 H54 3.2565 no .
C52 H56 3.1604 no .
C53 H47 3.4623 no .
C53 H50A 3.3469 no .
C53 H51A 2.6383 no .
C53 H51B 3.2730 no .
C53 H55 3.2367 no .
C54 H50A 2.9832 no .
C54 H50B 3.5890 no .
C54 H56 3.2224 no .
C55 H50A 3.1579 no .
C55 H50B 3.1124 no .
C55 H53 3.2310 no .
C56 H40A 3.5778 no .
C56 H50B 3.1609 no .
C56 H54 3.2397 no .
H1A H8 3.5840 no .
H1A H12A 2.3526 no .
H1A H12B 2.6589 no .
H1A H23A 2.4395 no .
H1A H23B 3.4901 no .
H1B H8 2.1417 no .
H1B H12A 3.4454 no .
H1B H12B 3.4792 no .
H1B H23A 2.5339 no .
H1B H23B 3.4557 no .
H3 H4 2.2981 no .
H4 H5 2.5256 no .
H5 H6 2.2910 no .
H8 H11A 3.4814 no .
H8 H11B 2.2569 no .
H8 H11C 2.3418 no .
H8 H22A 3.2060 no .
H8 H25 3.3542 no .
H11A H27 3.5586 no .
H11C H25 3.5150 no .
H11C H26 2.6970 no .
H11C H27 3.1316 no .
H12A H23A 2.5351 no .
H12A H23B 2.6450 no .
H12B H19 2.5563 no .
H12B H23A 3.5679 no .
H12B H23B 3.4290 no .
H14 H15 2.2846 no .
H15 H16 2.5452 no .
H16 H17 2.2972 no .
H19 H22A 2.2735 no .
H19 H22B 3.4692 no .
H19 H22C 2.2955 no .
H19 H25 2.9833 no .
H22A H25 3.1257 no .
H23B H25 2.7352 no .
H25 H26 2.3436 no .
H26 H27 2.3472 no .
H27 H28 2.2977 no .
H29A H36 2.2324 no .
H29A H40A 3.4653 no .
H29A H40B 2.5900 no .
H29A H51A 3.4339 no .
H29A H51B 3.4916 no .
H29B H40A 3.4605 no .
H29B H40B 2.3792 no .
H29B H51A 2.5900 no .
H29B H51B 2.4179 no .
H31 H32 2.2787 no .
H32 H33 2.5505 no .
H33 H34 2.2999 no .
H36 H39A 3.4812 no .
H36 H39B 2.3287 no .
H36 H39C 2.2722 no .
H39C H43 3.4701 no .
H40A H47 2.1979 no .
H40A H51A 3.4461 no .
H40A H51B 2.5593 no .
H40B H51A 3.4873 no .
H40B H51B 2.4229 no .
H42 H43 2.2961 no .
H43 H44 2.5212 no .
H44 H45 2.3108 no .
H47 H50A 2.3009 no .
H47 H50B 2.3520 no .
H47 H50C 3.5094 no .
H50A H54 3.1772 no .
H50A H55 3.4531 no .
H50B H55 3.2860 no .
H50B H56 3.3426 no .
H50C H55 3.5079 no .
H51A H53 2.5073 no .
H51B H53 3.5605 no .
H53 H54 2.3402 no .
H54 H55 2.3525 no .
H55 H56 2.3115 no .
O1 H3 2.8288 no 1_455
O1 H11A 3.0573 no 2_556
O1 H11B 2.8536 no 2_556
O1 H16 2.8430 no 2_566
O1 H17 2.9489 no 2_566
O2 H14 3.4506 no 2_666
O2 H22A 3.1427 no 2_566
O2 H25 3.0345 no 2_566
O2 H26 2.8550 no 2_566
O3 H31 2.8445 no 1_455
O3 H39A 3.2635 no 2_467
O3 H39C 3.1479 no 2_467
O3 H55 2.5647 no 2_557
O4 H28 2.8611 no 2_556
O4 H53 2.5627 no 2_557
O4 H54 3.3189 no 2_557
N2 H1B 3.3511 no 2_656
N2 H8 3.3481 no 2_656
N2 H11A 2.6042 no 1_655
N2 H11B 3.0229 no 2_656
N2 H16 3.0444 no 2_666
N3 H26 2.5927 no 1_655
N3 H27 3.4180 no 1_655
N3 H33 2.7684 no 1_654
N4 H4 3.3407 no 2_656
N4 H32 3.4996 no 1_554
N4 H56 2.4524 no 2_656
N6 H39A 2.6358 no 1_655
N6 H55 3.2377 no 2_657
N7 H14 2.9857 no 2_666
N7 H22B 2.9904 no .
N7 H22C 3.5976 no .
N7 H32 3.0745 no 2_567
N8 H4 2.8867 no .
N8 H5 3.3343 no .
N8 H45 2.6469 no 1_655
C1 H11A 3.5901 no 1_655
C2 H1B 3.1999 no 2_656
C2 H11A 3.5532 no 1_655
C3 H1B 3.3219 no 2_656
C3 H11A 3.4093 no 1_655
C3 H11B 3.1622 no 2_656
C3 H15 3.3471 no 2_666
C3 H16 2.9622 no 2_666
C4 H1B 3.1726 no 2_656
C4 H15 3.2512 no 2_666
C4 H40A 3.5736 no .
C4 H45 3.5159 no 1_655
C5 H1A 3.1894 no 2_656
C5 H40A 3.0134 no .
C5 H47 3.4493 no .
C6 H1A 3.2572 no 2_656
C7 H1A 3.2178 no 2_656
C7 H11A 3.3934 no 2_556
C7 H17 3.4077 no 2_566
C8 H1A 3.1456 no 2_656
C9 H1A 3.0621 no 2_656
C9 H1B 3.0186 no 2_656
C10 H1A 3.0961 no 2_656
C10 H1B 2.9918 no 2_656
C11 H11A 3.1057 no 2_556
C11 H11B 2.9055 no 2_556
C11 H12A 3.4492 no 1_455
C11 H12B 3.4503 no 1_455
C11 H16 3.3913 no 2_566
C11 H17 2.9142 no 2_566
C12 H11A 3.2946 no 1_655
C13 H26 3.4451 no 1_655
C14 H22C 3.0769 no 2_666
C14 H26 3.1983 no 1_655
C14 H33 3.0944 no 1_654
C14 H40B 3.2412 no 2_666
C14 H43 3.2430 no 2_566
C15 H19 3.5514 no 2_666
C15 H22C 2.9944 no 2_666
C15 H40B 3.4650 no 2_666
C15 H43 2.8979 no 2_566
C15 H44 3.0111 no 2_566
C16 H12B 2.8234 no 2_666
C16 H43 3.5378 no 2_566
C17 H11C 3.0867 no 2_566
C17 H12B 3.1007 no 2_666
C17 H22A 2.9761 no 2_566
C17 H22B 3.1732 no 2_566
C17 H26 3.2115 no 2_566
C18 H22A 3.2956 no 2_566
C18 H22B 3.4656 no 2_566
C18 H26 3.4235 no 2_566
C20 H43 3.4183 no 2_566
C21 H12B 3.5705 no 2_666
C21 H19 3.5985 no 2_666
C21 H43 2.9710 no 2_566
C22 H14 3.4966 no 2_666
C22 H17 3.2949 no 2_566
C24 H32 3.4601 no 1_554
C24 H42 3.3624 no 2_566
C24 H56 3.4865 no 2_656
C25 H17 3.5357 no 2_566
C25 H32 3.1960 no 1_554
C25 H42 2.7634 no 2_566
C26 H12A 3.5540 no 1_455
C26 H17 3.1571 no 2_566
C26 H32 2.8949 no 1_554
C26 H33 3.3500 no 1_554
C26 H42 3.2727 no 2_566
C27 H12A 3.3619 no 1_455
C27 H32 2.9090 no 1_554
C27 H33 3.1068 no 1_554
C28 H32 3.2151 no 1_554
C28 H56 3.0561 no 2_656
C29 H39A 3.5957 no 1_655
C30 H39A 3.5661 no 1_655
C31 H36 3.5291 no 2_567
C31 H39A 3.4536 no 1_655
C31 H39C 3.1388 no 2_567
C31 H55 3.2346 no 2_657
C32 H29A 3.0040 no 2_567
C32 H42 3.3123 no 2_567
C33 H14 3.5211 no 1_456
C33 H27 3.2174 no 1_556
C33 H29A 3.2143 no 2_567
C33 H29B 3.1488 no 2_567
C33 H50C 3.2890 no 2_557
C34 H29B 3.3761 no 2_567
C34 H39A 3.4157 no 2_467
C34 H50C 3.1994 no 2_557
C35 H39A 3.4294 no 2_467
C35 H50C 3.0932 no 2_557
C35 H55 3.2598 no 2_557
C36 H50C 3.0623 no 2_557
C37 H29A 3.5942 no 2_567
C37 H50C 3.1650 no 2_557
C38 H29A 2.9643 no 2_567
C38 H29B 3.4846 no 2_567
C38 H50C 3.2785 no 2_557
C39 H54 3.3240 no 2_557
C39 H55 3.0614 no 2_557
C40 H5 3.1277 no .
C40 H14 3.3721 no 2_666
C41 H5 3.3756 no .
C41 H22B 3.4959 no .
C42 H22B 2.9199 no .
C42 H25 3.3693 no 2_566
C42 H32 3.0341 no 2_567
C43 H22B 3.3609 no .
C44 H6 3.4287 no .
C44 H15 3.3211 no 2_566
C44 H51B 2.9973 no 1_455
C44 H54 3.4656 no 2_557
C45 H3 3.5285 no 1_455
C45 H4 3.4284 no 1_455
C45 H6 3.2189 no .
C45 H28 3.3238 no 2_556
C45 H51B 3.1076 no 1_455
C45 H53 3.5429 no 2_557
C45 H54 3.0035 no 2_557
C46 H5 3.5567 no .
C46 H6 2.9910 no .
C46 H28 3.4943 no 2_556
C46 H53 3.2080 no 2_557
C46 H54 2.9207 no 2_557
C47 H5 2.8283 no .
C47 H6 3.0143 no .
C47 H54 3.3334 no 2_557
C48 H5 3.2201 no .
C48 H6 3.2032 no .
C49 H6 3.4210 no .
C50 H53 3.0970 no 2_557
C51 H45 3.5836 no 1_655
C51 H54 3.4670 no 2_657
C52 H45 3.4269 no 1_655
C53 H50A 3.5396 no 2_557
C54 H39B 3.2359 no 2_557
C54 H51A 3.0479 no 2_657
C54 H51B 3.4876 no 2_657
C55 H39B 3.4044 no 2_557
C55 H51A 3.0822 no 2_657
C56 H4 3.4108 no .
C56 H28 3.5500 no 2_656
C56 H45 3.3645 no 1_655
H1A C5 3.1894 no 2_656
H1A C6 3.2572 no 2_656
H1A C7 3.2178 no 2_656
H1A C8 3.1456 no 2_656
H1A C9 3.0621 no 2_656
H1A C10 3.0961 no 2_656
H1A H11A 2.9428 no 1_655
H1B N2 3.3511 no 2_656
H1B C2 3.1999 no 2_656
H1B C3 3.3219 no 2_656
H1B C4 3.1726 no 2_656
H1B C9 3.0186 no 2_656
H1B C10 2.9918 no 2_656
H3 O1 2.8288 no 1_655
H3 C45 3.5285 no 1_655
H3 H6 3.2449 no 1_655
H3 H11A 3.2824 no 1_655
H3 H11B 2.8882 no 2_656
H3 H15 3.5029 no 2_666
H3 H16 2.7564 no 2_666
H3 H28 3.3065 no 2_656
H3 H44 3.5284 no 1_655
H3 H45 3.2901 no 1_655
H4 N4 3.3407 no 2_656
H4 N8 2.8867 no .
H4 C45 3.4284 no 1_655
H4 C56 3.4108 no .
H4 H15 3.3543 no 2_666
H4 H28 3.3573 no 2_656
H4 H40A 3.0005 no .
H4 H40B 3.5597 no .
H4 H44 3.2461 no 1_655
H4 H45 2.7299 no 1_655
H4 H56 3.0962 no .
H5 N8 3.3343 no .
H5 C40 3.1277 no .
H5 C41 3.3756 no .
H5 C46 3.5567 no .
H5 C47 2.8283 no .
H5 C48 3.2201 no .
H5 H40A 2.2927 no .
H5 H40B 3.4883 no .
H5 H47 2.6089 no .
H5 H50B 3.1065 no .
H5 H56 3.5688 no .
H6 C44 3.4287 no .
H6 C45 3.2189 no .
H6 C46 2.9910 no .
H6 C47 3.0143 no .
H6 C48 3.2032 no .
H6 C49 3.4210 no .
H6 H3 3.2449 no 1_455
H6 H47 3.4587 no .
H8 N2 3.3481 no 2_656
H8 H17 3.5440 no 2_566
H11A O1 3.0573 no 2_556
H11A N2 2.6042 no 1_455
H11A C1 3.5901 no 1_455
H11A C2 3.5532 no 1_455
H11A C3 3.4093 no 1_455
H11A C7 3.3934 no 2_556
H11A C11 3.1057 no 2_556
H11A C12 3.2946 no 1_455
H11A H1A 2.9428 no 1_455
H11A H3 3.2824 no 1_455
H11A H11A 3.2368 no 2_556
H11A H11B 2.5909 no 2_556
H11A H12A 2.8370 no 1_455
H11A H12B 2.8373 no 1_455
H11A H16 3.3334 no 2_566
H11A H17 3.2778 no 2_566
H11B O1 2.8536 no 2_556
H11B N2 3.0229 no 2_656
H11B C3 3.1622 no 2_656
H11B C11 2.9055 no 2_556
H11B H3 2.8882 no 2_656
H11B H11A 2.5909 no 2_556
H11B H11B 2.8408 no 2_556
H11C C17 3.0867 no 2_566
H11C H12A 3.1598 no 1_455
H11C H12B 3.2963 no 1_455
H11C H16 3.3362 no 2_566
H11C H17 2.2252 no 2_566
H12A C11 3.4492 no 1_655
H12A C26 3.5540 no 1_655
H12A C27 3.3619 no 1_655
H12A H11A 2.8370 no 1_655
H12A H11C 3.1598 no 1_655
H12A H26 3.1000 no 1_655
H12A H27 2.7119 no 1_655
H12B C11 3.4503 no 1_655
H12B C16 2.8234 no 2_666
H12B C17 3.1007 no 2_666
H12B C21 3.5705 no 2_666
H12B H11A 2.8373 no 1_655
H12B H11C 3.2963 no 1_655
H12B H16 2.6697 no 2_666
H12B H17 3.1454 no 2_666
H14 O2 3.4506 no 2_666
H14 N7 2.9857 no 2_666
H14 C22 3.4966 no 2_666
H14 C33 3.5211 no 1_654
H14 C40 3.3721 no 2_666
H14 H22C 2.9496 no 2_666
H14 H26 3.1353 no 1_655
H14 H29A 3.5519 no 2_666
H14 H29B 3.3042 no 2_666
H14 H33 2.7628 no 1_654
H14 H40B 2.4853 no 2_666
H15 C3 3.3471 no 2_666
H15 C4 3.2512 no 2_666
H15 C44 3.3211 no 2_566
H15 H3 3.5029 no 2_666
H15 H4 3.3543 no 2_666
H15 H22C 2.8223 no 2_666
H15 H40B 2.9755 no 2_666
H15 H43 3.1866 no 2_566
H15 H44 2.4931 no 2_566
H16 O1 2.8430 no 2_566
H16 N2 3.0444 no 2_666
H16 C3 2.9622 no 2_666
H16 C11 3.3913 no 2_566
H16 H3 2.7564 no 2_666
H16 H11A 3.3334 no 2_566
H16 H11C 3.3362 no 2_566
H16 H12B 2.6697 no 2_666
H16 H44 3.5548 no 2_566
H17 O1 2.9489 no 2_566
H17 C7 3.4077 no 2_566
H17 C11 2.9142 no 2_566
H17 C22 3.2949 no 2_566
H17 C25 3.5357 no 2_566
H17 C26 3.1571 no 2_566
H17 H8 3.5440 no 2_566
H17 H11A 3.2778 no 2_566
H17 H11C 2.2252 no 2_566
H17 H12B 3.1454 no 2_666
H17 H22A 2.5913 no 2_566
H17 H22B 3.1994 no 2_566
H17 H25 3.3466 no 2_566
H17 H26 2.6423 no 2_566
H19 C15 3.5514 no 2_666
H19 C21 3.5985 no 2_666
H22A O2 3.1427 no 2_566
H22A C17 2.9761 no 2_566
H22A C18 3.2956 no 2_566
H22A H17 2.5913 no 2_566
H22B N7 2.9904 no .
H22B C17 3.1732 no 2_566
H22B C18 3.4656 no 2_566
H22B C41 3.4959 no .
H22B C42 2.9199 no .
H22B C43 3.3609 no .
H22B H17 3.1994 no 2_566
H22B H25 3.5049 no 2_566
H22B H42 3.1341 no .
H22C N7 3.5976 no .
H22C C14 3.0769 no 2_666
H22C C15 2.9944 no 2_666
H22C H14 2.9496 no 2_666
H22C H15 2.8223 no 2_666
H23A H56 3.1950 no 2_656
H23B H34 3.0911 no 1_654
H23B H42 3.1558 no 2_566
H23B H43 3.4669 no 2_566
H25 O2 3.0345 no 2_566
H25 C42 3.3693 no 2_566
H25 H17 3.3466 no 2_566
H25 H22B 3.5049 no 2_566
H25 H42 2.5632 no 2_566
H26 O2 2.8550 no 2_566
H26 N3 2.5927 no 1_455
H26 C13 3.4451 no 1_455
H26 C14 3.1983 no 1_455
H26 C17 3.2115 no 2_566
H26 C18 3.4235 no 2_566
H26 H12A 3.1000 no 1_455
H26 H14 3.1353 no 1_455
H26 H17 2.6423 no 2_566
H26 H32 3.2492 no 1_554
H26 H33 3.1615 no 1_554
H26 H42 3.4221 no 2_566
H27 N3 3.4180 no 1_455
H27 C33 3.2174 no 1_554
H27 H12A 2.7119 no 1_455
H27 H32 3.2709 no 1_554
H27 H33 2.7070 no 1_554
H28 O4 2.8611 no 2_556
H28 C45 3.3238 no 2_556
H28 C46 3.4943 no 2_556
H28 C56 3.5500 no 2_656
H28 H3 3.3065 no 2_656
H28 H4 3.3573 no 2_656
H28 H45 2.7546 no 2_556
H28 H56 2.9109 no 2_656
H29A C32 3.0040 no 2_567
H29A C33 3.2143 no 2_567
H29A C37 3.5942 no 2_567
H29A C38 2.9643 no 2_567
H29A H14 3.5519 no 2_666
H29A H32 3.1231 no 2_567
H29A H33 3.3484 no 2_567
H29B C33 3.1488 no 2_567
H29B C34 3.3761 no 2_567
H29B C38 3.4846 no 2_567
H29B H14 3.3042 no 2_666
H29B H33 3.3060 no 2_567
H29B H39A 2.8401 no 1_655
H31 O3 2.8445 no 1_655
H31 H34 3.2246 no 1_655
H31 H39A 3.3398 no 1_655
H31 H39C 2.7060 no 2_567
H31 H42 3.4005 no 2_567
H31 H55 2.8364 no 2_657
H32 N4 3.4996 no 1_556
H32 N7 3.0745 no 2_567
H32 C24 3.4601 no 1_556
H32 C25 3.1960 no 1_556
H32 C26 2.8949 no 1_556
H32 C27 2.9090 no 1_556
H32 C28 3.2151 no 1_556
H32 C42 3.0341 no 2_567
H32 H26 3.2492 no 1_556
H32 H27 3.2709 no 1_556
H32 H29A 3.1231 no 2_567
H32 H42 2.5259 no 2_567
H33 N3 2.7684 no 1_456
H33 C14 3.0944 no 1_456
H33 C26 3.3500 no 1_556
H33 C27 3.1068 no 1_556
H33 H14 2.7628 no 1_456
H33 H26 3.1615 no 1_556
H33 H27 2.7070 no 1_556
H33 H29A 3.3484 no 2_567
H33 H29B 3.3060 no 2_567
H34 H23B 3.0911 no 1_456
H34 H31 3.2246 no 1_455
H34 H39A 3.2812 no 2_467
H34 H39C 3.3311 no 2_467
H34 H55 3.5738 no 2_557
H36 C31 3.5291 no 2_567
H36 H50C 3.5164 no 2_557
H39A O3 3.2635 no 2_467
H39A N6 2.6358 no 1_455
H39A C29 3.5957 no 1_455
H39A C30 3.5661 no 1_455
H39A C31 3.4536 no 1_455
H39A C34 3.4157 no 2_467
H39A C35 3.4294 no 2_467
H39A H29B 2.8401 no 1_455
H39A H31 3.3398 no 1_455
H39A H34 3.2812 no 2_467
H39A H51A 3.3761 no 1_455
H39A H51B 3.4266 no 1_455
H39A H54 3.4797 no 2_557
H39A H55 3.1570 no 2_557
H39B C54 3.2359 no 2_557
H39B C55 3.4044 no 2_557
H39B H54 2.5292 no 2_557
H39B H55 2.8798 no 2_557
H39C O3 3.1479 no 2_467
H39C C31 3.1388 no 2_567
H39C H31 2.7060 no 2_567
H39C H34 3.3311 no 2_467
H40A C4 3.5736 no .
H40A C5 3.0134 no .
H40A H4 3.0005 no .
H40A H5 2.2927 no .
H40B C14 3.2412 no 2_666
H40B C15 3.4650 no 2_666
H40B H4 3.5597 no .
H40B H5 3.4883 no .
H40B H14 2.4853 no 2_666
H40B H15 2.9755 no 2_666
H40B H44 3.1752 no 1_655
H42 C24 3.3624 no 2_566
H42 C25 2.7634 no 2_566
H42 C26 3.2727 no 2_566
H42 C32 3.3123 no 2_567
H42 H22B 3.1341 no .
H42 H23B 3.1558 no 2_566
H42 H25 2.5632 no 2_566
H42 H26 3.4221 no 2_566
H42 H31 3.4005 no 2_567
H42 H32 2.5259 no 2_567
H43 C14 3.2430 no 2_566
H43 C15 2.8979 no 2_566
H43 C16 3.5378 no 2_566
H43 C20 3.4183 no 2_566
H43 C21 2.9710 no 2_566
H43 H15 3.1866 no 2_566
H43 H23B 3.4669 no 2_566
H44 C15 3.0111 no 2_566
H44 H3 3.5284 no 1_455
H44 H4 3.2461 no 1_455
H44 H15 2.4931 no 2_566
H44 H16 3.5548 no 2_566
H44 H40B 3.1752 no 1_455
H44 H51B 2.6287 no 1_455
H45 N8 2.6469 no 1_455
H45 C4 3.5159 no 1_455
H45 C51 3.5836 no 1_455
H45 C52 3.4269 no 1_455
H45 C56 3.3645 no 1_455
H45 H3 3.2901 no 1_455
H45 H4 2.7299 no 1_455
H45 H28 2.7546 no 2_556
H45 H51B 2.8658 no 1_455
H45 H53 3.3664 no 2_557
H45 H54 3.2871 no 2_557
H45 H56 3.3882 no 1_455
H47 C5 3.4493 no .
H47 H5 2.6089 no .
H47 H6 3.4587 no .
H50A C53 3.5396 no 2_557
H50A H50A 3.3975 no 2_557
H50A H53 2.9793 no 2_557
H50B H5 3.1065 no .
H50C C33 3.2890 no 2_557
H50C C34 3.1994 no 2_557
H50C C35 3.0932 no 2_557
H50C C36 3.0623 no 2_557
H50C C37 3.1650 no 2_557
H50C C38 3.2785 no 2_557
H50C H36 3.5164 no 2_557
H50C H53 3.1451 no 2_557
H51A C54 3.0479 no 2_657
H51A C55 3.0822 no 2_657
H51A H39A 3.3761 no 1_655
H51A H54 3.0818 no 2_657
H51A H55 3.1378 no 2_657
H51B C44 2.9973 no 1_655
H51B C45 3.1076 no 1_655
H51B C54 3.4876 no 2_657
H51B H39A 3.4266 no 1_655
H51B H44 2.6287 no 1_655
H51B H45 2.8658 no 1_655
H51B H54 3.1291 no 2_657
H53 O4 2.5627 no 2_557
H53 C45 3.5429 no 2_557
H53 C46 3.2080 no 2_557
H53 C50 3.0970 no 2_557
H53 H45 3.3664 no 2_557
H53 H50A 2.9793 no 2_557
H53 H50C 3.1451 no 2_557
H54 O4 3.3189 no 2_557
H54 C39 3.3240 no 2_557
H54 C44 3.4656 no 2_557
H54 C45 3.0035 no 2_557
H54 C46 2.9207 no 2_557
H54 C47 3.3334 no 2_557
H54 C51 3.4670 no 2_657
H54 H39A 3.4797 no 2_557
H54 H39B 2.5292 no 2_557
H54 H45 3.2871 no 2_557
H54 H51A 3.0818 no 2_657
H54 H51B 3.1291 no 2_657
H55 O3 2.5647 no 2_557
H55 N6 3.2377 no 2_657
H55 C31 3.2346 no 2_657
H55 C35 3.2598 no 2_557
H55 C39 3.0614 no 2_557
H55 H31 2.8364 no 2_657
H55 H34 3.5738 no 2_557
H55 H39A 3.1570 no 2_557
H55 H39B 2.8798 no 2_557
H55 H51A 3.1378 no 2_657
H56 N4 2.4524 no 2_656
H56 C24 3.4865 no 2_656
H56 C28 3.0561 no 2_656
H56 H4 3.0962 no .
H56 H5 3.5688 no .
H56 H23A 3.1950 no 2_656
H56 H28 2.9109 no 2_656
H56 H45 3.3882 no 1_655

loop_
_geom_torsion_atom_site_label_1
_geom_torsion_atom_site_label_2
_geom_torsion_atom_site_label_3
_geom_torsion_atom_site_label_4
_geom_torsion
_geom_torsion_publ_flag
C11 O1 C7 C6 -171.11(19) no
C11 O1 C7 C8 8.1(4) no
C22 O2 C18 C17 177.6(3) no
C22 O2 C18 C19 -2.5(4) no
C39 O3 C35 C34 175.4(2) no
C39 O3 C35 C36 -4.1(4) no
C50 O4 C46 C45 -179.4(3) no
C50 O4 C46 C47 0.1(4) no
C1 N1 C12 C13 -173.60(17) no
C12 N1 C1 C2 73.0(3) no
C1 N1 C23 C24 76.7(3) no
C23 N1 C1 C2 -165.26(19) no
C12 N1 C23 C24 -162.12(17) no
C23 N1 C12 C13 65.2(3) no
C2 N2 C3 C4 1.1(4) no
C3 N2 C2 C1 -179.4(2) no
C3 N2 C2 C9 -1.3(4) no
C13 N3 C14 C15 -1.9(5) no
C14 N3 C13 C12 -174.6(3) no
C14 N3 C13 C20 1.7(4) no
C24 N4 C28 C27 1.5(4) no
C28 N4 C24 C23 -177.6(2) no
C28 N4 C24 C25 -0.1(4) no
C29 N5 C40 C41 -75.1(3) no
C40 N5 C29 C30 169.84(19) no
C29 N5 C51 C52 166.90(18) no
C51 N5 C29 C30 -71.1(3) no
C40 N5 C51 C52 -74.2(3) no
C51 N5 C40 C41 166.2(3) no
C30 N6 C31 C32 -0.6(4) no
C31 N6 C30 C29 178.9(2) no
C31 N6 C30 C37 -0.1(4) no
C41 N7 C42 C43 -2.9(4) no
C42 N7 C41 C40 179.2(2) no
C42 N7 C41 C48 1.2(4) no
C52 N8 C56 C55 -0.5(5) no
C56 N8 C52 C51 177.5(3) no
C56 N8 C52 C53 -0.6(5) no
N1 C1 C2 N2 -93.1(3) no
N1 C1 C2 C9 88.9(3) no
N2 C2 C9 C8 -176.9(2) no
N2 C2 C9 C10 0.3(4) no
C1 C2 C9 C8 1.0(4) no
C1 C2 C9 C10 178.22(19) no
N2 C3 C4 C10 0.2(4) no
C3 C4 C10 C5 176.4(3) no
C3 C4 C10 C9 -1.2(4) no
C6 C5 C10 C4 -177.7(3) no
C6 C5 C10 C9 -0.1(4) no
C10 C5 C6 C7 0.7(4) no
C5 C6 C7 O1 177.6(3) no
C5 C6 C7 C8 -1.7(4) no
O1 C7 C8 C9 -177.0(2) no
C6 C7 C8 C9 2.1(4) no
C7 C8 C9 C2 175.6(2) no
C7 C8 C9 C10 -1.6(4) no
C2 C9 C10 C4 0.9(4) no
C2 C9 C10 C5 -176.8(2) no
C8 C9 C10 C4 178.2(2) no
C8 C9 C10 C5 0.6(4) no
N1 C12 C13 N3 -125.4(3) no
N1 C12 C13 C20 58.3(4) no
N3 C13 C20 C19 -178.8(3) no
N3 C13 C20 C21 -0.0(4) no
C12 C13 C20 C19 -2.7(5) no
C12 C13 C20 C21 176.1(3) no
N3 C14 C15 C21 0.2(5) no
C14 C15 C21 C16 -179.1(3) no
C14 C15 C21 C20 1.5(5) no
C17 C16 C21 C15 -177.5(3) no
C17 C16 C21 C20 1.9(5) no
C21 C16 C17 C18 -0.2(5) no
C16 C17 C18 O2 178.6(3) no
C16 C17 C18 C19 -1.3(5) no
O2 C18 C19 C20 -178.9(3) no
C17 C18 C19 C20 1.0(5) no
C18 C19 C20 C13 179.5(3) no
C18 C19 C20 C21 0.8(4) no
C13 C20 C21 C15 -1.6(4) no
C13 C20 C21 C16 179.0(3) no
C19 C20 C21 C15 177.2(3) no
C19 C20 C21 C16 -2.2(4) no
N1 C23 C24 N4 -121.1(2) no
N1 C23 C24 C25 61.4(3) no
N4 C24 C25 C26 -1.2(4) no
C23 C24 C25 C26 176.19(19) no
C24 C25 C26 C27 1.3(4) no
C25 C26 C27 C28 -0.0(4) no
C26 C27 C28 N4 -1.4(5) no
N5 C29 C30 N6 102.0(3) no
N5 C29 C30 C37 -79.0(3) no
N6 C30 C37 C36 179.1(2) no
N6 C30 C37 C38 0.1(4) no
C29 C30 C37 C36 0.2(4) no
C29 C30 C37 C38 -178.82(19) no
N6 C31 C32 C38 1.3(4) no
C31 C32 C38 C33 -179.2(3) no
C31 C32 C38 C37 -1.2(4) no
C34 C33 C38 C32 177.6(3) no
C34 C33 C38 C37 -0.4(4) no
C38 C33 C34 C35 0.2(4) no
C33 C34 C35 O3 -178.8(3) no
C33 C34 C35 C36 0.7(4) no
O3 C35 C36 C37 177.9(2) no
C34 C35 C36 C37 -1.5(4) no
C35 C36 C37 C30 -177.6(2) no
C35 C36 C37 C38 1.4(4) no
C30 C37 C38 C32 0.6(4) no
C30 C37 C38 C33 178.67(19) no
C36 C37 C38 C32 -178.5(2) no
C36 C37 C38 C33 -0.4(4) no
N5 C40 C41 N7 94.3(3) no
N5 C40 C41 C48 -87.6(3) no
N7 C41 C48 C47 -179.4(2) no
N7 C41 C48 C49 1.9(4) no
C40 C41 C48 C47 2.7(4) no
C40 C41 C48 C49 -176.0(2) no
N7 C42 C43 C49 1.4(5) no
C42 C43 C49 C44 -178.7(3) no
C42 C43 C49 C48 1.8(4) no
C45 C44 C49 C43 179.4(3) no
C45 C44 C49 C48 -1.1(4) no
C49 C44 C45 C46 1.9(4) no
C44 C45 C46 O4 179.7(3) no
C44 C45 C46 C47 0.2(4) no
O4 C46 C47 C48 177.6(3) no
C45 C46 C47 C48 -2.9(4) no
C46 C47 C48 C41 -175.1(3) no
C46 C47 C48 C49 3.5(4) no
C41 C48 C49 C43 -3.4(4) no
C41 C48 C49 C44 177.1(2) no
C47 C48 C49 C43 177.9(2) no
C47 C48 C49 C44 -1.6(4) no
N5 C51 C52 N8 96.6(3) no
N5 C51 C52 C53 -85.2(3) no
N8 C52 C53 C54 1.4(5) no
C51 C52 C53 C54 -176.7(3) no
C52 C53 C54 C55 -1.0(5) no
C53 C54 C55 C56 -0.0(5) no
C54 C55 C56 N8 0.8(6) no
